data_4513841
loop_
_publ_author_name
'Fu, Ming-Chen'
'Shang, Rui'
'Cheng, Wan-Min'
'Fu, Yao'

_publ_section_title
;
 Nickel-Catalyzed Regio- and Stereoselective Hydrocarboxylation of Alkynes
 with Formic Acid through Catalytic CO Recycling
;
_journal_issue 4
_journal_name_full 'ACS Catalysis'
_journal_page_first 2501
_journal_paper_doi 10.1021/acscatal.6b00276
_journal_volume 6
_journal_year 2016
_chemical_formula_sum 'C12 H12 O4'
_chemical_formula_weight 220.22
_chemical_name_systematic
;
 ?
;
_space_group_crystal_system monoclinic
_space_group_IT_number 14
_space_group_name_Hall '-P 2yn'
_space_group_name_H-M_alt 'P 1 21/n 1'
_symmetry_space_group_name_Hall '-P 2yn'
_symmetry_space_group_name_H-M 'P 1 21/n 1'
_atom_sites_solution_hydrogens geom
_audit_creation_method SHELXL-2013
_cell_angle_alpha 90
_cell_angle_beta 94.374(3)
_cell_angle_gamma 90
_cell_formula_units_Z 4
_cell_length_a 4.5824(2)
_cell_length_b 19.9078(8)
_cell_length_c 12.0067(4)
_cell_measurement_reflns_used 2202
_cell_measurement_temperature 291(2)
_cell_measurement_theta_max 69.7560
_cell_measurement_theta_min 4.2900
_cell_volume 1092.13(7)
_computing_cell_refinement 'CrysAlisPro (Agilent Technologies)'
_computing_data_collection 'CrysAlisPro (Agilent Technologies)'
_computing_data_reduction 'CrysAlisPro (Agilent Technologies)'
_computing_molecular_graphics 'Ortep-3 (L. J. Farrugia, 2001)'
_computing_publication_material SHELXL-2013
_computing_structure_refinement 'SHELXL-2013 (Sheldrick, 2013)'
_computing_structure_solution 'SHELXS-97 (Sheldrick, 1997)'
_diffrn_ambient_temperature 291(2)
_diffrn_detector_area_resol_mean 15.9149
_diffrn_measured_fraction_theta_full 0.969
_diffrn_measured_fraction_theta_max 0.947
_diffrn_measurement_device_type 'Gemini S Ultra, Agilent Technologies'
_diffrn_measurement_method '\w scans'
_diffrn_radiation_type CuK\a
_diffrn_radiation_wavelength 1.54184
_diffrn_reflns_av_R_equivalents 0.0157
_diffrn_reflns_av_unetI/netI 0.0204
_diffrn_reflns_Laue_measured_fraction_full 0.969
_diffrn_reflns_Laue_measured_fraction_max 0.947
_diffrn_reflns_limit_h_max 3
_diffrn_reflns_limit_h_min -5
_diffrn_reflns_limit_k_max 23
_diffrn_reflns_limit_k_min -23
_diffrn_reflns_limit_l_max 14
_diffrn_reflns_limit_l_min -14
_diffrn_reflns_number 3945
_diffrn_reflns_point_group_measured_fraction_full 0.969
_diffrn_reflns_point_group_measured_fraction_max 0.947
_diffrn_reflns_theta_full 67.684
_diffrn_reflns_theta_max 69.885
_diffrn_reflns_theta_min 4.309
_diffrn_source 'Enhance Ultra (Cu) X-ray Source'
_exptl_absorpt_coefficient_mu 0.843
_exptl_absorpt_correction_T_max 1.00000
_exptl_absorpt_correction_T_min 0.75408
_exptl_absorpt_correction_type multi-scan
_exptl_absorpt_process_details
;
CrysAlisPro, Agilent Technologies,
Version 1.171.37.35 (release 13-08-2014 CrysAlis171 .NET)
(compiled Aug 13 2014,18:06:01)
Empirical absorption correction using spherical harmonics,
 implemented in SCALE3 ABSPACK scaling algorithm.
;
_exptl_crystal_density_diffrn 1.339
_exptl_crystal_description block
_exptl_crystal_F_000 464
_exptl_crystal_size_max 0.450
_exptl_crystal_size_mid 0.420
_exptl_crystal_size_min 0.310
_refine_diff_density_max 0.294
_refine_diff_density_min -0.133
_refine_diff_density_rms 0.029
_refine_ls_extinction_method none
_refine_ls_goodness_of_fit_ref 1.045
_refine_ls_hydrogen_treatment constr
_refine_ls_matrix_type full
_refine_ls_number_parameters 146
_refine_ls_number_reflns 1961
_refine_ls_number_restraints 0
_refine_ls_restrained_S_all 1.045
_refine_ls_R_factor_all 0.0473
_refine_ls_R_factor_gt 0.0443
_refine_ls_shift/su_max 0.000
_refine_ls_shift/su_mean 0.000
_refine_ls_structure_factor_coef Fsqd
_refine_ls_weighting_details 'w=1/[\s^2^(Fo^2^)+(0.0700P)^2^+0.1484P] where P=(Fo^2^+2Fc^2^)/3'
_refine_ls_weighting_scheme calc
_refine_ls_wR_factor_gt 0.1216
_refine_ls_wR_factor_ref 0.1255
_reflns_Friedel_coverage 0.000
_reflns_number_gt 1785
_reflns_number_total 1961
_reflns_threshold_expression 'I > 2\s(I)'
_cod_data_source_file cs6b00276_si_003.cif
_cod_data_source_block shelxl
_cod_depositor_comments 'Adding full bibliography for 4513840--4513841.cif.'
_cod_database_code 4513841
_shelx_space_group_comment
;
The symmetry employed for this shelxl refinement is uniquely defined
by the following loop, which should always be used as a source of
symmetry information in preference to the above space-group names.
They are only intended as comments.
;
_shelx_estimated_absorpt_t_min 0.703
_shelx_estimated_absorpt_t_max 0.780
_shelxl_version_number 2013-4

loop_
_space_group_symop_operation_xyz
'x, y, z'
'-x+1/2, y+1/2, -z+1/2'
'-x, -y, -z'
'x-1/2, -y-1/2, z-1/2'

loop_
_atom_site_label
_atom_site_type_symbol
_atom_site_fract_x
_atom_site_fract_y
_atom_site_fract_z
_atom_site_U_iso_or_equiv
_atom_site_adp_type
_atom_site_occupancy
_atom_site_site_symmetry_order
_atom_site_calc_flag
_atom_site_refinement_flags_posn
_atom_site_refinement_flags_adp
O2 O 0.0477(2) 0.40239(5) 0.12528(9) 0.0630(3) Uani 1 1 d . .
O1 O 0.9247(3) 0.58022(6) 0.44229(10) 0.0774(4) Uani 1 1 d . .
O4 O 0.2389(3) 0.17934(6) -0.02636(9) 0.0748(4) Uani 1 1 d . .
H4 H 0.3430 0.1497 0.0029 0.112 Uiso 1 1 calc R U
O3 O 0.1174(3) 0.19333(6) 0.14773(9) 0.0705(4) Uani 1 1 d . .
C10 C -0.0741(3) 0.26996(7) 0.00972(12) 0.0576(4) Uani 1 1 d . .
C2 C 0.6331(3) 0.53351(7) 0.29000(12) 0.0532(4) Uani 1 1 d . .
C6 C 0.3334(3) 0.43424(8) 0.29633(12) 0.0568(4) Uani 1 1 d . .
H6 H 0.2664 0.3979 0.3358 0.068 Uiso 1 1 calc R U
C7 C 0.5311(3) 0.47886(7) 0.34747(12) 0.0571(4) Uani 1 1 d . .
H7 H 0.5974 0.4722 0.4218 0.068 Uiso 1 1 calc R U
C8 C -0.0563(3) 0.34433(8) 0.18063(13) 0.0602(4) Uani 1 1 d . .
H8A H -0.1706 0.3578 0.2416 0.072 Uiso 1 1 calc R U
H8B H 0.1073 0.3173 0.2108 0.072 Uiso 1 1 calc R U
C4 C 0.3318(3) 0.49936(8) 0.12716(12) 0.0602(4) Uani 1 1 d . .
H4A H 0.2620 0.5067 0.0534 0.072 Uiso 1 1 calc R U
C12 C 0.1010(3) 0.21075(7) 0.05098(12) 0.0556(4) Uani 1 1 d . .
C5 C 0.2354(3) 0.44422(7) 0.18522(12) 0.0518(3) Uani 1 1 d . .
C1 C 0.8413(3) 0.58072(8) 0.34324(13) 0.0612(4) Uani 1 1 d . .
H1 H 0.9166 0.6137 0.2987 0.073 Uiso 1 1 calc R U
C3 C 0.5305(3) 0.54304(8) 0.17909(12) 0.0594(4) Uani 1 1 d . .
H3 H 0.5972 0.5794 0.1396 0.071 Uiso 1 1 calc R U
C9 C -0.2439(3) 0.30440(9) 0.09516(15) 0.0665(4) Uani 1 1 d . .
H9A H -0.3517 0.2708 0.1338 0.080 Uiso 1 1 calc R U
H9B H -0.3854 0.3344 0.0570 0.080 Uiso 1 1 calc R U
C11 C -0.0740(5) 0.28922(11) -0.09511(16) 0.0892(6) Uani 1 1 d . .
H11A H 0.0361 0.2658 -0.1442 0.107 Uiso 1 1 calc R U
H11B H -0.1840 0.3263 -0.1201 0.107 Uiso 1 1 calc R U

loop_
_atom_site_aniso_label
_atom_site_aniso_U_11
_atom_site_aniso_U_22
_atom_site_aniso_U_33
_atom_site_aniso_U_23
_atom_site_aniso_U_13
_atom_site_aniso_U_12
O2 0.0661(6) 0.0632(6) 0.0578(6) 0.0001(5) -0.0071(5) -0.0016(5)
O1 0.0925(9) 0.0723(8) 0.0648(7) 0.0007(6) -0.0108(6) -0.0099(6)
O4 0.0983(9) 0.0675(7) 0.0571(6) -0.0036(5) -0.0035(6) 0.0142(6)
O3 0.0904(8) 0.0661(7) 0.0537(6) 0.0069(5) -0.0040(5) -0.0011(6)
C10 0.0562(8) 0.0575(8) 0.0566(8) -0.0012(6) -0.0117(6) -0.0066(6)
C2 0.0520(7) 0.0540(8) 0.0535(7) -0.0014(6) 0.0030(6) 0.0098(6)
C6 0.0690(9) 0.0515(8) 0.0500(7) 0.0016(6) 0.0042(6) 0.0050(6)
C7 0.0701(9) 0.0559(8) 0.0443(7) -0.0020(6) -0.0017(6) 0.0099(7)
C8 0.0573(8) 0.0635(9) 0.0602(8) -0.0041(7) 0.0070(6) 0.0022(7)
C4 0.0581(8) 0.0713(9) 0.0501(8) 0.0091(7) -0.0042(6) 0.0052(7)
C12 0.0601(8) 0.0507(8) 0.0540(8) -0.0036(6) -0.0090(6) -0.0116(6)
C5 0.0497(7) 0.0547(8) 0.0505(7) -0.0027(6) 0.0008(5) 0.0111(6)
C1 0.0618(9) 0.0622(9) 0.0588(9) 0.0008(7) -0.0005(7) 0.0057(7)
C3 0.0584(8) 0.0635(9) 0.0558(8) 0.0109(7) 0.0016(6) 0.0029(7)
C9 0.0466(7) 0.0737(10) 0.0782(11) -0.0004(8) -0.0025(7) -0.0020(7)
C11 0.1171(16) 0.0845(13) 0.0637(11) 0.0073(9) -0.0076(10) 0.0253(12)

loop_
_atom_type_symbol
_atom_type_description
_atom_type_scat_dispersion_real
_atom_type_scat_dispersion_imag
_atom_type_scat_source
C C 0.0181 0.0091 'International Tables Vol C Tables 4.2.6.8 and 6.1.1.4'
H H 0.0000 0.0000 'International Tables Vol C Tables 4.2.6.8 and 6.1.1.4'
O O 0.0492 0.0322 'International Tables Vol C Tables 4.2.6.8 and 6.1.1.4'

loop_
_geom_angle_atom_site_label_1
_geom_angle_atom_site_label_2
_geom_angle_atom_site_label_3
_geom_angle
C5 O2 C8 117.83(11)
C12 O4 H4 109.5
C11 C10 C12 120.62(16)
C11 C10 C9 123.99(16)
C12 C10 C9 115.39(13)
C7 C2 C3 118.73(14)
C7 C2 C1 121.54(13)
C3 C2 C1 119.73(14)
C7 C6 C5 119.26(14)
C7 C6 H6 120.4
C5 C6 H6 120.4
C6 C7 C2 121.20(13)
C6 C7 H7 119.4
C2 C7 H7 119.4
O2 C8 C9 107.52(13)
O2 C8 H8A 110.2
C9 C8 H8A 110.2
O2 C8 H8B 110.2
C9 C8 H8B 110.2
H8A C8 H8B 108.5
C3 C4 C5 119.82(13)
C3 C4 H4A 120.1
C5 C4 H4A 120.1
O3 C12 O4 122.81(15)
O3 C12 C10 122.62(15)
O4 C12 C10 114.57(13)
O2 C5 C6 124.37(14)
O2 C5 C4 115.45(12)
C6 C5 C4 120.17(14)
O1 C1 C2 124.72(15)
O1 C1 H1 117.6
C2 C1 H1 117.6
C4 C3 C2 120.81(14)
C4 C3 H3 119.6
C2 C3 H3 119.6
C10 C9 C8 113.98(12)
C10 C9 H9A 108.8
C8 C9 H9A 108.8
C10 C9 H9B 108.8
C8 C9 H9B 108.8
H9A C9 H9B 107.7
C10 C11 H11A 120.0
C10 C11 H11B 120.0
H11A C11 H11B 120.0

loop_
_geom_bond_atom_site_label_1
_geom_bond_atom_site_label_2
_geom_bond_distance
O2 C5 1.3627(17)
O2 C8 1.4327(19)
O1 C1 1.2211(18)
O4 C12 1.3200(19)
O4 H4 0.8200
O3 C12 1.2092(18)
C10 C11 1.316(2)
C10 C12 1.489(2)
C10 C9 1.500(2)
C2 C7 1.388(2)
C2 C3 1.3910(19)
C2 C1 1.452(2)
C6 C7 1.379(2)
C6 C5 1.3890(19)
C6 H6 0.9300
C7 H7 0.9300
C8 C9 1.513(2)
C8 H8A 0.9700
C8 H8B 0.9700
C4 C3 1.374(2)
C4 C5 1.390(2)
C4 H4A 0.9300
C1 H1 0.9300
C3 H3 0.9300
C9 H9A 0.9700
C9 H9B 0.9700
C11 H11A 0.9300
C11 H11B 0.9300

loop_
_geom_hbond_atom_site_label_D
_geom_hbond_atom_site_label_H
_geom_hbond_atom_site_label_A
_geom_hbond_distance_DH
_geom_hbond_distance_HA
_geom_hbond_distance_DA
_geom_hbond_angle_DHA
_geom_hbond_site_symmetry_A
O4 H4 O1 0.82 1.84 2.6553(16) 175.5 2_645

loop_
_geom_torsion_atom_site_label_1
_geom_torsion_atom_site_label_2
_geom_torsion_atom_site_label_3
_geom_torsion_atom_site_label_4
_geom_torsion
C5 C6 C7 C2 0.1(2)
C3 C2 C7 C6 0.4(2)
C1 C2 C7 C6 -179.99(14)
C5 O2 C8 C9 -176.57(12)
C11 C10 C12 O3 176.51(17)
C9 C10 C12 O3 -3.5(2)
C11 C10 C12 O4 -2.8(2)
C9 C10 C12 O4 177.22(12)
C8 O2 C5 C6 0.2(2)
C8 O2 C5 C4 179.35(12)
C7 C6 C5 O2 177.89(13)
C7 C6 C5 C4 -1.2(2)
C3 C4 C5 O2 -177.47(13)
C3 C4 C5 C6 1.7(2)
C7 C2 C1 O1 -6.3(2)
C3 C2 C1 O1 173.28(15)
C5 C4 C3 C2 -1.1(2)
C7 C2 C3 C4 0.1(2)
C1 C2 C3 C4 -179.51(14)
C11 C10 C9 C8 -107.4(2)
C12 C10 C9 C8 72.53(18)
O2 C8 C9 C10 71.32(17)
